data_2202980
loop_
_publ_author_name
'Sun, Fan'
'Zhang, Fushi'
'Wang, Ruji'
'Zhao, Fuqun'
'Pu, Shouzhi'

_publ_section_title 3,3,4,4,5,5-Hexafluoro-1,2-bis(3-methylbenzo[<i>b</i>]-2-thienyl)cyclopentene
_journal_issue 7
_journal_name_full 'Acta Crystallographica Section E'
_journal_page_first o981
_journal_page_last o982
_journal_paper_doi 10.1107/S1600536803013126
_journal_volume 59
_journal_year 2003
_chemical_formula_iupac 'C23 H14 F6 S2'
_chemical_formula_moiety 'C23 H14 F6 S2'
_chemical_formula_sum 'C23 H14 F6 S2'
_chemical_formula_weight 468.46
_chemical_melting_point 465
_chemical_name_common
;
1,2-bis(3-methylbenzothien-2-yl)perfluorocyclopentene
;
_chemical_name_systematic
;
3,3,4,4,5,5-Hexafluoro-1,2-bis(3-methylbenzo[b]-2-thienyl)cyclopentene
;
_space_group_IT_number 15
_symmetry_cell_setting monoclinic
_symmetry_space_group_name_Hall '-C 2yc'
_symmetry_space_group_name_H-M 'C 1 2/c 1'
_atom_sites_solution_hydrogens geom
_atom_sites_solution_primary direct
_atom_sites_solution_secondary difmap
_cell_angle_alpha 90.00
_cell_angle_beta 94.653(11)
_cell_angle_gamma 90.00
_cell_formula_units_Z 4
_cell_length_a 18.8350(18)
_cell_length_b 9.3507(9)
_cell_length_c 11.643(2)
_cell_measurement_reflns_used 36
_cell_measurement_temperature 293(2)
_cell_measurement_theta_max 12.6
_cell_measurement_theta_min 3.8
_cell_volume 2043.8(4)
_computing_cell_refinement XSCANS
_computing_data_collection 'XSCANS (Bruker, 1997)'
_computing_data_reduction XSCANS
_computing_molecular_graphics SHELXTL
_computing_publication_material SHELXTL
_computing_structure_refinement SHELXTL
_computing_structure_solution 'SHELXTL (Bruker, 1997)'
_diffrn_ambient_temperature 293(2)
_diffrn_measured_fraction_theta_full 0.914
_diffrn_measured_fraction_theta_max 0.914
_diffrn_measurement_device_type 'Bruker P4'
_diffrn_measurement_method \w
_diffrn_radiation_monochromator graphite
_diffrn_radiation_source 'fine-focus sealed tube'
_diffrn_radiation_type MoK\a
_diffrn_radiation_wavelength 0.71073
_diffrn_reflns_av_R_equivalents 0.0238
_diffrn_reflns_av_sigmaI/netI 0.0283
_diffrn_reflns_limit_h_max 22
_diffrn_reflns_limit_h_min -1
_diffrn_reflns_limit_k_max 11
_diffrn_reflns_limit_k_min -1
_diffrn_reflns_limit_l_max 13
_diffrn_reflns_limit_l_min -13
_diffrn_reflns_number 2244
_diffrn_reflns_theta_full 25.00
_diffrn_reflns_theta_max 25.00
_diffrn_reflns_theta_min 2.17
_diffrn_standards_decay_% 0
_diffrn_standards_interval_count 100
_diffrn_standards_number 3
_exptl_absorpt_coefficient_mu 0.322
_exptl_absorpt_correction_type none
_exptl_crystal_colour yellow
_exptl_crystal_density_diffrn 1.522
_exptl_crystal_density_method 'not measured'
_exptl_crystal_description block
_exptl_crystal_F_000 952
_exptl_crystal_size_max 0.6
_exptl_crystal_size_mid 0.6
_exptl_crystal_size_min 0.2
_refine_diff_density_max 0.435
_refine_diff_density_min -0.484
_refine_ls_extinction_coef 0.00043(17)
_refine_ls_extinction_expression Fc^*^=kFc[1+0.001xFc^2^\l^3^/sin(2\q)]^-1/4^
_refine_ls_extinction_method SHELXTL
_refine_ls_goodness_of_fit_ref 1.001
_refine_ls_hydrogen_treatment constr
_refine_ls_matrix_type full
_refine_ls_number_parameters 142
_refine_ls_number_reflns 1644
_refine_ls_number_restraints 0
_refine_ls_restrained_S_all 1.001
_refine_ls_R_factor_all 0.0803
_refine_ls_R_factor_gt 0.0614
_refine_ls_shift/su_max <0.001
_refine_ls_shift/su_mean 0.000
_refine_ls_structure_factor_coef Fsqd
_refine_ls_weighting_details 'calc w = 1/[\s^2^(Fo^2^)+(0.001P)^2^+7P] where P = (Fo^2^+2Fc^2^)/3'
_refine_ls_weighting_scheme calc
_refine_ls_wR_factor_gt 0.1095
_refine_ls_wR_factor_ref 0.1189
_reflns_number_gt 1198
_reflns_number_total 1644
_reflns_threshold_expression I>2\s(I)
_cod_data_source_file ww6092.cif
_cod_data_source_block I
_cod_original_cell_volume 2043.8(5)
_cod_original_sg_symbol_H-M 'C 2/c'
_cod_database_code 2202980
_cod_database_fobs_code 2202980

loop_
_symmetry_equiv_pos_as_xyz
'x, y, z'
'-x, y, -z+1/2'
'x+1/2, y+1/2, z'
'-x+1/2, y+1/2, -z+1/2'
'-x, -y, -z'
'x, -y, z-1/2'
'-x+1/2, -y+1/2, -z'
'x+1/2, -y+1/2, z-1/2'

loop_
_atom_site_label
_atom_site_fract_x
_atom_site_fract_y
_atom_site_fract_z
_atom_site_U_iso_or_equiv
_atom_site_adp_type
_atom_site_calc_flag
_atom_site_refinement_flags
_atom_site_occupancy
_atom_site_disorder_assembly
_atom_site_disorder_group
_atom_site_type_symbol
S1 0.13825(6) 0.25372(13) 0.41799(9) 0.0768(4) Uani d . 1 . . S
F1 0.1163(2) -0.0506(4) 0.2268(6) 0.216(3) Uani d . 1 . . F
F2 0.0830(3) -0.0508(4) 0.3958(4) 0.178(2) Uani d . 1 . . F
F3 0.0143(3) -0.2008(6) 0.1690(5) 0.276(4) Uani d . 1 . . F
C1 0.0350(2) 0.1263(4) 0.2693(4) 0.0696(11) Uani d . 1 . . C
C2 0.0614(3) -0.0235(5) 0.2882(6) 0.0996(16) Uani d . 1 . . C
C3 0.0000 -0.1180(8) 0.2500 0.111(3) Uani d S 1 . . C
C4 0.0826(2) 0.2478(4) 0.2899(3) 0.0637(9) Uani d . 1 . . C
C5 0.09140(19) 0.3622(4) 0.2213(3) 0.0612(9) Uani d . 1 . . C
C6 0.14380(19) 0.4607(4) 0.2717(3) 0.0598(9) Uani d . 1 . . C
C7 0.17473(19) 0.4144(4) 0.3788(3) 0.0662(10) Uani d . 1 . . C
C8 0.2282(2) 0.4931(5) 0.4399(4) 0.0818(13) Uani d . 1 . . C
H8A 0.2484 0.4611 0.5108 0.098 Uiso calc R 1 . . H
C9 0.2502(2) 0.6172(6) 0.3939(4) 0.0897(14) Uani d . 1 . . C
H9A 0.2867 0.6692 0.4330 0.108 Uiso calc R 1 . . H
C10 0.2193(2) 0.6679(5) 0.2893(4) 0.0865(13) Uani d . 1 . . C
H10A 0.2342 0.7545 0.2602 0.104 Uiso calc R 1 . . H
C11 0.1667(2) 0.5907(5) 0.2288(4) 0.0741(11) Uani d . 1 . . C
H11A 0.1463 0.6251 0.1588 0.089 Uiso calc R 1 . . H
C12 0.0551(2) 0.3857(5) 0.1035(3) 0.0806(13) Uani d . 1 . . C
H12A 0.0224 0.3088 0.0849 0.121 Uiso calc R 1 . . H
H12B 0.0901 0.3886 0.0480 0.121 Uiso calc R 1 . . H
H12C 0.0296 0.4746 0.1020 0.121 Uiso calc R 1 . . H

loop_
_atom_site_aniso_label
_atom_site_aniso_U_11
_atom_site_aniso_U_22
_atom_site_aniso_U_33
_atom_site_aniso_U_12
_atom_site_aniso_U_13
_atom_site_aniso_U_23
S1 0.0858(7) 0.0741(7) 0.0690(7) 0.0105(6) -0.0024(5) 0.0156(6)
F1 0.176(4) 0.077(2) 0.421(8) 0.041(2) 0.175(5) 0.042(4)
F2 0.229(5) 0.077(2) 0.210(4) -0.004(3) -0.098(4) 0.048(3)
F3 0.227(5) 0.249(6) 0.333(7) 0.138(5) -0.090(6) -0.193(5)
C1 0.085(3) 0.055(2) 0.071(3) 0.0069(19) 0.017(2) 0.007(2)
C2 0.102(4) 0.061(3) 0.139(5) 0.011(3) 0.029(4) 0.014(3)
C3 0.146(7) 0.054(4) 0.136(7) 0.000 0.025(6) 0.000
C4 0.068(2) 0.058(2) 0.065(2) 0.0081(19) 0.0069(18) 0.0049(19)
C5 0.064(2) 0.062(2) 0.058(2) 0.0079(19) 0.0046(17) 0.0036(18)
C6 0.059(2) 0.058(2) 0.062(2) 0.0074(18) 0.0067(16) 0.0030(18)
C7 0.062(2) 0.070(3) 0.067(2) 0.010(2) 0.0043(18) 0.000(2)
C8 0.069(3) 0.097(4) 0.078(3) 0.006(3) -0.001(2) -0.010(3)
C9 0.071(3) 0.101(4) 0.097(4) -0.011(3) 0.010(2) -0.022(3)
C10 0.079(3) 0.079(3) 0.104(4) -0.012(3) 0.020(3) -0.003(3)
C11 0.074(3) 0.072(3) 0.076(3) 0.002(2) 0.008(2) 0.008(2)
C12 0.088(3) 0.089(3) 0.064(2) -0.011(3) -0.001(2) 0.015(2)

loop_
_atom_type_symbol
_atom_type_description
_atom_type_scat_dispersion_real
_atom_type_scat_dispersion_imag
_atom_type_scat_source
C C 0.0033 0.0016 'International Tables Vol C Tables 4.2.6.8 and 6.1.1.4'
H H 0.0000 0.0000 'International Tables Vol C Tables 4.2.6.8 and 6.1.1.4'
F F 0.0171 0.0103 'International Tables Vol C Tables 4.2.6.8 and 6.1.1.4'
S S 0.1246 0.1234 'International Tables Vol C Tables 4.2.6.8 and 6.1.1.4'

loop_
_geom_angle_atom_site_label_1
_geom_angle_atom_site_label_2
_geom_angle_atom_site_label_3
_geom_angle_site_symmetry_1
_geom_angle_site_symmetry_3
_geom_angle
C7 S1 C4 . . 91.48(19)
C1 C1 C4 2 . 128.5(2)
C1 C1 C2 2 . 110.5(3)
C4 C1 C2 . . 121.0(4)
F2 C2 F1 . . 106.4(5)
F2 C2 C3 . . 110.0(4)
F1 C2 C3 . . 110.1(5)
F2 C2 C1 . . 113.3(5)
F1 C2 C1 . . 111.3(4)
C3 C2 C1 . . 105.7(5)
F3 C3 F3 2 . 104.6(9)
F3 C3 C2 2 . 110.3(3)
F3 C3 C2 . . 112.1(4)
F3 C3 C2 2 2 112.1(4)
F3 C3 C2 . 2 110.3(3)
C2 C3 C2 . 2 107.5(6)
C5 C4 C1 . . 128.6(4)
C5 C4 S1 . . 112.6(3)
C1 C4 S1 . . 118.8(3)
C4 C5 C6 . . 112.2(3)
C4 C5 C12 . . 126.0(4)
C6 C5 C12 . . 121.7(3)
C11 C6 C7 . . 118.0(4)
C11 C6 C5 . . 129.3(4)
C7 C6 C5 . . 112.8(3)
C8 C7 C6 . . 121.4(4)
C8 C7 S1 . . 127.6(3)
C6 C7 S1 . . 111.0(3)
C9 C8 C7 . . 118.8(4)
C9 C8 H8A . . 120.6
C7 C8 H8A . . 120.6
C8 C9 C10 . . 121.1(5)
C8 C9 H9A . . 119.4
C10 C9 H9A . . 119.4
C11 C10 C9 . . 120.3(5)
C11 C10 H10A . . 119.9
C9 C10 H10A . . 119.9
C10 C11 C6 . . 120.4(4)
C10 C11 H11A . . 119.8
C6 C11 H11A . . 119.8
C5 C12 H12A . . 109.5
C5 C12 H12B . . 109.5
H12A C12 H12B . . 109.5
C5 C12 H12C . . 109.5
H12A C12 H12C . . 109.5
H12B C12 H12C . . 109.5

loop_
_geom_bond_atom_site_label_1
_geom_bond_atom_site_label_2
_geom_bond_site_symmetry_2
_geom_bond_distance
_geom_bond_publ_flag
S1 C7 . 1.728(4) ?
S1 C4 . 1.753(4) ?
F1 C2 . 1.328(6) ?
F2 C2 . 1.311(7) ?
F3 C3 . 1.266(5) ?
C1 C1 2 1.359(8) ?
C1 C4 . 1.455(5) ?
C1 C2 . 1.496(6) ?
C2 C3 . 1.494(6) ?
C3 F3 2 1.266(5) ?
C3 C2 2 1.494(6) ?
C4 C5 . 1.353(5) ?
C5 C6 . 1.440(5) ?
C5 C12 . 1.498(5) ?
C6 C11 . 1.396(5) ?
C6 C7 . 1.402(5) ?
C7 C8 . 1.395(5) ?
C8 C9 . 1.356(6) ?
C8 H8A . 0.93 ?
C9 C10 . 1.391(6) ?
C9 H9A . 0.93 ?
C10 C11 . 1.372(6) ?
C10 H10A . 0.93 ?
C11 H11A . 0.93 ?
C12 H12A . 0.96 ?
C12 H12B . 0.96 ?
C12 H12C . 0.96 ?
